data_7129798
loop_
_publ_author_name
'Adhikari, Sanjay'
'Sarkar, Aniruddha'
'Dhar, Basab Bijayi'

_publ_section_title
;
 C--H bond chlorination using nickel(ii) complexes of tetradentate
 amido-quinoline ligands
;
_journal_name_full 'Chemical Communications'
_journal_paper_doi 10.1039/D2CC00639A
_journal_year 2022
_chemical_formula_moiety 'C23 H18 N4 Ni O2'
_chemical_formula_sum 'C23 H18 N4 Ni O2'
_chemical_formula_weight 441.12
_space_group_crystal_system monoclinic
_space_group_IT_number 14
_space_group_name_Hall '-P 2ybc'
_space_group_name_H-M_alt 'P 1 21/c 1'
_atom_sites_solution_hydrogens geom
_atom_sites_solution_primary dual
_audit_creation_date 2021-09-07
_audit_creation_method
;
Olex2 1.2
(compiled 2018.05.29 svn.r3508 for OlexSys, GUI svn.r5506)
;
_audit_update_record
;
2021-09-07 deposited with the CCDC.	2022-02-28 downloaded from the CCDC.
;
_cell_angle_alpha 90
_cell_angle_beta 98.232(9)
_cell_angle_gamma 90
_cell_formula_units_Z 4
_cell_length_a 10.456(3)
_cell_length_b 14.261(3)
_cell_length_c 13.237(3)
_cell_measurement_reflns_used 9883
_cell_measurement_temperature 293(2)
_cell_measurement_theta_max 25.77
_cell_measurement_theta_min 2.80
_cell_volume 1953.5(8)
_computing_molecular_graphics 'Olex2 (Dolomanov et al., 2009)'
_computing_publication_material 'Olex2 (Dolomanov et al., 2009)'
_computing_structure_refinement 'ShelXL (Sheldrick, 2015)'
_computing_structure_solution 'ShelXT (Sheldrick, 2015)'
_diffrn_ambient_temperature 293.15
_diffrn_measured_fraction_theta_full 0.996
_diffrn_measured_fraction_theta_max 0.997
_diffrn_measurement_device_type 'Bruker PHOTON100 CMOS'
_diffrn_measurement_method '\f and \w scans'
_diffrn_radiation_type MoK\a
_diffrn_radiation_wavelength 0.71073
_diffrn_reflns_av_R_equivalents 0.0407
_diffrn_reflns_av_unetI/netI 0.0284
_diffrn_reflns_Laue_measured_fraction_full 0.996
_diffrn_reflns_Laue_measured_fraction_max 0.997
_diffrn_reflns_limit_h_max 14
_diffrn_reflns_limit_h_min -14
_diffrn_reflns_limit_k_max 19
_diffrn_reflns_limit_k_min -19
_diffrn_reflns_limit_l_max 17
_diffrn_reflns_limit_l_min -17
_diffrn_reflns_number 29713
_diffrn_reflns_point_group_measured_fraction_full 0.996
_diffrn_reflns_point_group_measured_fraction_max 0.997
_diffrn_reflns_theta_full 25.242
_diffrn_reflns_theta_max 28.702
_diffrn_reflns_theta_min 2.432
_exptl_absorpt_coefficient_mu 1.022
_exptl_absorpt_correction_T_max 0.7458
_exptl_absorpt_correction_T_min 0.6791
_exptl_absorpt_correction_type multi-scan
_exptl_absorpt_process_details
;
 SADABS 2016/2: Krause, L., Herbst-Irmer, R., Sheldrick G.M. & Stalke D.,
 J. Appl. Cryst. 48 (2015) 3-10
;
_exptl_crystal_colour Orange
_exptl_crystal_density_diffrn 1.500
_exptl_crystal_description Block
_exptl_crystal_F_000 912
_exptl_crystal_size_max 0.23
_exptl_crystal_size_mid 0.11
_exptl_crystal_size_min 0.06
_refine_diff_density_max 0.301
_refine_diff_density_min -0.263
_refine_diff_density_rms 0.047
_refine_ls_extinction_method none
_refine_ls_goodness_of_fit_ref 1.048
_refine_ls_hydrogen_treatment constr
_refine_ls_matrix_type full
_refine_ls_number_parameters 273
_refine_ls_number_reflns 5029
_refine_ls_number_restraints 0
_refine_ls_restrained_S_all 1.048
_refine_ls_R_factor_all 0.0494
_refine_ls_R_factor_gt 0.0319
_refine_ls_shift/su_max 0.001
_refine_ls_shift/su_mean 0.000
_refine_ls_structure_factor_coef Fsqd
_refine_ls_weighting_details 'w=1/[\s^2^(Fo^2^)+(0.0300P)^2^+0.8744P] where P=(Fo^2^+2Fc^2^)/3'
_refine_ls_weighting_scheme calc
_refine_ls_wR_factor_gt 0.0725
_refine_ls_wR_factor_ref 0.0839
_reflns_Friedel_coverage 0.000
_reflns_number_gt 3965
_reflns_number_total 5029
_reflns_threshold_expression 'I > 2\s(I)'
_cod_data_source_file d2cc00639a2.cif
_cod_data_source_block sa-1
_cod_database_code 7129798
_shelx_shelxl_version_number 2016/4
_shelx_space_group_comment
;
The symmetry employed for this shelxl refinement is uniquely defined
by the following loop, which should always be used as a source of
symmetry information in preference to the above space-group names.
They are only intended as comments.
;
_shelx_estimated_absorpt_t_max 0.941
_shelx_estimated_absorpt_t_min 0.799
_olex2_refinement_description
;
1. Fixed Uiso
 At 1.2 times of:
  All C(H) groups
 At 1.5 times of:
  All C(H,H,H) groups
2.a Aromatic/amide H refined with riding coordinates:
 C17(H17), C14(H14), C13(H13), C22(H22), C15(H15), C7(H7), C16(H16), C20(H20),
 C12(H12), C9(H9), C8(H8), C21(H21)
2.b Idealised Me refined as rotating group:
 C4(H4A,H4B,H4C), C3(H3A,H3B,H3C)
;
_olex2_submission_special_instructions 'No special instructions were received'

loop_
_space_group_symop_operation_xyz
'x, y, z'
'-x, y+1/2, -z+1/2'
'-x, -y, -z'
'x, -y-1/2, z-1/2'

loop_
_atom_site_label
_atom_site_type_symbol
_atom_site_fract_x
_atom_site_fract_y
_atom_site_fract_z
_atom_site_U_iso_or_equiv
_atom_site_adp_type
_atom_site_occupancy
_atom_site_site_symmetry_order
_atom_site_calc_flag
_atom_site_refinement_flags_posn
_atom_site_refinement_flags_adp
_atom_site_refinement_flags_occupancy
_atom_site_disorder_assembly
_atom_site_disorder_group
Ni1 Ni 0.41402(2) 0.34207(2) 0.63662(2) 0.03423(8) Uani 1 1 d . . . . .
N4 N 0.42799(14) 0.47505(10) 0.61792(11) 0.0369(3) Uani 1 1 d . . . . .
N1 N 0.42362(13) 0.21156(10) 0.61909(12) 0.0368(3) Uani 1 1 d . . . . .
N3 N 0.25614(14) 0.35313(10) 0.54940(12) 0.0382(3) Uani 1 1 d . . . . .
N2 N 0.56633(14) 0.32373(11) 0.73278(12) 0.0379(3) Uani 1 1 d . . . . .
O1 O 0.34215(16) 0.06770(11) 0.57001(17) 0.0736(5) Uani 1 1 d . . . . .
O2 O 0.09016(16) 0.28568(12) 0.44414(14) 0.0718(5) Uani 1 1 d . . . . .
C18 C 0.75349(18) 0.21996(14) 0.75871(16) 0.0439(4) Uani 1 1 d . . . . .
C19 C 0.62690(17) 0.24187(13) 0.71225(14) 0.0368(4) Uani 1 1 d . . . . .
C11 C 0.32625(18) 0.51001(13) 0.55084(14) 0.0379(4) Uani 1 1 d . . . . .
C23 C 0.55194(17) 0.17991(13) 0.64451(14) 0.0365(4) Uani 1 1 d . . . . .
C6 C 0.23193(18) 0.44395(13) 0.51005(15) 0.0400(4) Uani 1 1 d . . . . .
C1 C 0.32712(19) 0.15108(13) 0.58859(17) 0.0444(5) Uani 1 1 d . . . . .
C5 C 0.17510(17) 0.28139(14) 0.51784(16) 0.0433(4) Uani 1 1 d . . . . .
C2 C 0.18973(18) 0.19165(14) 0.58264(17) 0.0468(5) Uani 1 1 d . . . . .
C17 C 0.8130(2) 0.28233(17) 0.83330(17) 0.0541(6) Uani 1 1 d . . . . .
H17 H 0.897397 0.271801 0.864276 0.065 Uiso 1 1 calc R . . . .
C14 C 0.5259(2) 0.53240(13) 0.64875(15) 0.0440(4) Uani 1 1 d . . . . .
H14 H 0.597129 0.508572 0.691126 0.053 Uiso 1 1 calc R . . . .
C10 C 0.3201(2) 0.60517(13) 0.52085(16) 0.0452(5) Uani 1 1 d . . . . .
C13 C 0.5271(2) 0.62697(14) 0.62055(16) 0.0493(5) Uani 1 1 d . . . . .
H13 H 0.597683 0.664649 0.644181 0.059 Uiso 1 1 calc R . . . .
C22 C 0.6096(2) 0.09878(14) 0.61642(17) 0.0472(5) Uani 1 1 d . . . . .
H22 H 0.563974 0.057432 0.570282 0.057 Uiso 1 1 calc R . . . .
C15 C 0.6229(2) 0.37733(15) 0.80785(16) 0.0458(5) Uani 1 1 d . . . . .
H15 H 0.578952 0.429708 0.826756 0.055 Uiso 1 1 calc R . . . .
C7 C 0.1302(2) 0.47614(16) 0.44027(17) 0.0535(5) Uani 1 1 d . . . . .
H7 H 0.067297 0.434505 0.410742 0.064 Uiso 1 1 calc R . . . .
C16 C 0.7462(2) 0.35825(16) 0.85980(18) 0.0546(6) Uani 1 1 d . . . . .
H16 H 0.782555 0.397381 0.912408 0.065 Uiso 1 1 calc R . . . .
C20 C 0.8086(2) 0.13592(17) 0.72878(19) 0.0558(6) Uani 1 1 d . . . . .
H20 H 0.892203 0.119312 0.756835 0.067 Uiso 1 1 calc R . . . .
C4 C 0.1637(2) 0.21510(18) 0.69139(19) 0.0616(6) Uani 1 1 d . . . . .
H4A H 0.170841 0.159087 0.732041 0.092 Uiso 1 1 calc GR . . . .
H4B H 0.078241 0.240507 0.688539 0.092 Uiso 1 1 calc GR . . . .
H4C H 0.225810 0.260321 0.721413 0.092 Uiso 1 1 calc GR . . . .
C12 C 0.4246(2) 0.66316(13) 0.55854(16) 0.0492(5) Uani 1 1 d . . . . .
H12 H 0.423510 0.726332 0.540988 0.059 Uiso 1 1 calc R . . . .
C9 C 0.2124(2) 0.63536(16) 0.45207(18) 0.0568(6) Uani 1 1 d . . . . .
H9 H 0.203734 0.698106 0.433200 0.068 Uiso 1 1 calc R . . . .
C8 C 0.1218(2) 0.57196(18) 0.4138(2) 0.0634(6) Uani 1 1 d . . . . .
H8 H 0.051269 0.592409 0.368269 0.076 Uiso 1 1 calc R . . . .
C21 C 0.7388(2) 0.07925(16) 0.65861(19) 0.0576(6) Uani 1 1 d . . . . .
H21 H 0.777788 0.025449 0.637556 0.069 Uiso 1 1 calc R . . . .
C3 C 0.0909(2) 0.11879(17) 0.5363(2) 0.0725(8) Uani 1 1 d . . . . .
H3A H 0.103525 0.106128 0.467149 0.109 Uiso 1 1 calc GR . . . .
H3B H 0.005208 0.142557 0.537136 0.109 Uiso 1 1 calc GR . . . .
H3C H 0.102136 0.061979 0.575446 0.109 Uiso 1 1 calc GR . . . .

loop_
_atom_site_aniso_label
_atom_site_aniso_U_11
_atom_site_aniso_U_22
_atom_site_aniso_U_33
_atom_site_aniso_U_23
_atom_site_aniso_U_13
_atom_site_aniso_U_12
Ni1 0.02965(12) 0.03158(12) 0.03955(15) 0.00173(9) -0.00165(9) 0.00037(9)
N4 0.0392(8) 0.0340(7) 0.0375(9) 0.0003(6) 0.0057(7) 0.0013(6)
N1 0.0296(7) 0.0332(7) 0.0456(9) 0.0017(6) -0.0016(6) -0.0002(6)
N3 0.0308(7) 0.0384(8) 0.0433(9) 0.0060(7) -0.0014(6) 0.0014(6)
N2 0.0334(7) 0.0389(8) 0.0393(9) 0.0035(6) -0.0016(6) -0.0018(6)
O1 0.0503(9) 0.0368(8) 0.1273(16) -0.0115(9) -0.0087(10) -0.0036(7)
O2 0.0623(10) 0.0621(10) 0.0784(12) 0.0098(9) -0.0334(9) -0.0107(8)
C18 0.0321(9) 0.0519(11) 0.0462(11) 0.0142(9) 0.0008(8) -0.0002(8)
C19 0.0316(8) 0.0395(9) 0.0389(10) 0.0092(8) 0.0032(7) 0.0014(7)
C11 0.0415(9) 0.0389(9) 0.0349(10) 0.0029(7) 0.0110(8) 0.0067(8)
C23 0.0316(8) 0.0373(9) 0.0404(10) 0.0071(7) 0.0038(7) 0.0017(7)
C6 0.0373(9) 0.0418(10) 0.0410(10) 0.0057(8) 0.0059(8) 0.0068(8)
C1 0.0385(10) 0.0359(9) 0.0559(13) 0.0028(8) -0.0030(9) -0.0025(8)
C5 0.0304(9) 0.0453(10) 0.0514(12) 0.0008(9) -0.0042(8) -0.0001(8)
C2 0.0313(9) 0.0430(10) 0.0630(14) 0.0047(9) -0.0034(9) -0.0053(8)
C17 0.0356(10) 0.0670(14) 0.0552(14) 0.0169(11) -0.0092(9) -0.0060(10)
C14 0.0509(11) 0.0396(10) 0.0408(11) -0.0017(8) 0.0040(9) -0.0047(9)
C10 0.0571(12) 0.0388(10) 0.0435(11) 0.0048(8) 0.0205(9) 0.0095(9)
C13 0.0660(14) 0.0375(9) 0.0467(12) -0.0059(9) 0.0160(10) -0.0093(10)
C22 0.0452(11) 0.0420(10) 0.0546(13) 0.0017(9) 0.0078(9) 0.0055(9)
C15 0.0475(11) 0.0443(10) 0.0423(11) 0.0015(9) -0.0043(9) -0.0048(9)
C7 0.0422(11) 0.0565(12) 0.0587(14) 0.0127(10) -0.0036(9) 0.0055(10)
C16 0.0509(12) 0.0588(13) 0.0485(13) 0.0047(10) -0.0119(10) -0.0118(10)
C20 0.0335(10) 0.0636(14) 0.0698(16) 0.0173(12) 0.0057(10) 0.0131(10)
C4 0.0465(12) 0.0711(15) 0.0688(16) 0.0183(13) 0.0138(11) -0.0018(11)
C12 0.0719(14) 0.0329(9) 0.0471(12) 0.0017(8) 0.0235(11) 0.0021(9)
C9 0.0647(14) 0.0488(12) 0.0592(14) 0.0180(10) 0.0171(12) 0.0166(11)
C8 0.0550(13) 0.0673(15) 0.0655(16) 0.0244(12) 0.0008(12) 0.0206(12)
C21 0.0473(12) 0.0540(12) 0.0729(16) 0.0051(11) 0.0135(11) 0.0175(10)
C3 0.0442(12) 0.0519(13) 0.114(2) 0.0050(14) -0.0147(13) -0.0147(11)

loop_
_atom_type_symbol
_atom_type_description
_atom_type_scat_dispersion_real
_atom_type_scat_dispersion_imag
_atom_type_scat_source
C C 0.0033 0.0016 'International Tables Vol C Tables 4.2.6.8 and 6.1.1.4'
H H 0.0000 0.0000 'International Tables Vol C Tables 4.2.6.8 and 6.1.1.4'
N N 0.0061 0.0033 'International Tables Vol C Tables 4.2.6.8 and 6.1.1.4'
Ni Ni 0.3393 1.1124 'International Tables Vol C Tables 4.2.6.8 and 6.1.1.4'
O O 0.0106 0.0060 'International Tables Vol C Tables 4.2.6.8 and 6.1.1.4'

loop_
_geom_angle_atom_site_label_1
_geom_angle_atom_site_label_2
_geom_angle_atom_site_label_3
_geom_angle
_geom_angle_site_symmetry_1
_geom_angle_site_symmetry_3
_geom_angle_publ_flag
N1 Ni1 N4 162.77(7) . . ?
N1 Ni1 N3 93.72(6) . . ?
N1 Ni1 N2 83.83(6) . . ?
N3 Ni1 N4 85.09(6) . . ?
N3 Ni1 N2 174.82(7) . . ?
N2 Ni1 N4 98.60(6) . . ?
C11 N4 Ni1 111.98(12) . . ?
C14 N4 Ni1 129.63(13) . . ?
C14 N4 C11 117.73(16) . . ?
C23 N1 Ni1 110.69(11) . . ?
C1 N1 Ni1 128.39(13) . . ?
C1 N1 C23 120.91(15) . . ?
C6 N3 Ni1 113.61(12) . . ?
C5 N3 Ni1 125.52(13) . . ?
C5 N3 C6 120.65(16) . . ?
C19 N2 Ni1 110.41(12) . . ?
C15 N2 Ni1 131.44(14) . . ?
C15 N2 C19 118.03(16) . . ?
C17 C18 C19 117.32(19) . . ?
C17 C18 C20 125.22(19) . . ?
C20 C18 C19 117.43(19) . . ?
N2 C19 C18 122.12(18) . . ?
N2 C19 C23 115.30(16) . . ?
C18 C19 C23 122.54(18) . . ?
N4 C11 C6 115.92(16) . . ?
N4 C11 C10 121.90(18) . . ?
C10 C11 C6 122.11(18) . . ?
N1 C23 C19 111.93(16) . . ?
C22 C23 N1 129.91(18) . . ?
C22 C23 C19 118.11(17) . . ?
N3 C6 C11 113.19(16) . . ?
C7 C6 N3 129.33(19) . . ?
C7 C6 C11 117.47(18) . . ?
N1 C1 C2 115.38(16) . . ?
O1 C1 N1 124.66(19) . . ?
O1 C1 C2 119.89(18) . . ?
N3 C5 C2 116.66(16) . . ?
O2 C5 N3 123.96(19) . . ?
O2 C5 C2 119.34(18) . . ?
C5 C2 C1 111.05(16) . . ?
C5 C2 C4 108.92(18) . . ?
C4 C2 C1 108.80(18) . . ?
C3 C2 C1 109.66(18) . . ?
C3 C2 C5 109.52(18) . . ?
C3 C2 C4 108.8(2) . . ?
C16 C17 C18 119.46(19) . . ?
N4 C14 C13 123.2(2) . . ?
C12 C10 C11 117.67(19) . . ?
C12 C10 C9 123.95(19) . . ?
C9 C10 C11 118.3(2) . . ?
C12 C13 C14 119.5(2) . . ?
C23 C22 C21 119.2(2) . . ?
N2 C15 C16 122.6(2) . . ?
C6 C7 C8 120.1(2) . . ?
C17 C16 C15 119.9(2) . . ?
C21 C20 C18 119.68(19) . . ?
C13 C12 C10 119.90(19) . . ?
C8 C9 C10 119.3(2) . . ?
C9 C8 C7 122.6(2) . . ?
C20 C21 C22 122.8(2) . . ?

loop_
_geom_bond_atom_site_label_1
_geom_bond_atom_site_label_2
_geom_bond_distance
_geom_bond_site_symmetry_2
_geom_bond_publ_flag
Ni1 N4 1.9209(16) . ?
Ni1 N1 1.8801(15) . ?
Ni1 N3 1.8806(16) . ?
Ni1 N2 1.9090(16) . ?
N4 C11 1.378(2) . ?
N4 C14 1.328(2) . ?
N1 C23 1.410(2) . ?
N1 C1 1.345(2) . ?
N3 C6 1.406(2) . ?
N3 C5 1.356(2) . ?
N2 C19 1.374(2) . ?
N2 C15 1.324(2) . ?
O1 C1 1.229(2) . ?
O2 C5 1.223(2) . ?
C18 C19 1.412(2) . ?
C18 C17 1.406(3) . ?
C18 C20 1.411(3) . ?
C19 C23 1.413(3) . ?
C11 C6 1.414(3) . ?
C11 C10 1.413(3) . ?
C23 C22 1.380(3) . ?
C6 C7 1.383(3) . ?
C1 C2 1.540(3) . ?
C5 C2 1.536(3) . ?
C2 C4 1.540(3) . ?
C2 C3 1.530(3) . ?
C17 C16 1.362(3) . ?
C14 C13 1.400(3) . ?
C10 C12 1.404(3) . ?
C10 C9 1.410(3) . ?
C13 C12 1.355(3) . ?
C22 C21 1.414(3) . ?
C15 C16 1.398(3) . ?
C7 C8 1.410(3) . ?
C20 C21 1.362(3) . ?
C9 C8 1.354(4) . ?
